data_1543124
loop_
_publ_author_name
'Hu, Zhiyong'
'Tong, Xiaofeng'
'Liu, Guixia'

_publ_section_title
;
 Rhodium(III)-Catalyzed Cascade Cyclization/Electrophilic Amidation for
 the Synthesis of 3-Amidoindoles and 3-Amidofurans.
;
_journal_issue 9
_journal_name_full 'Organic letters'
_journal_page_first 2058
_journal_page_last 2061
_journal_paper_doi 10.1021/acs.orglett.6b00689
_journal_volume 18
_journal_year 2016
_chemical_formula_sum 'C29 H21 Br N2 O3 S'
_chemical_formula_weight 557.45
_space_group_crystal_system triclinic
_space_group_IT_number 1
_space_group_name_Hall 'P 1'
_space_group_name_H-M_alt 'P 1'
_symmetry_space_group_name_Hall 'P 1'
_symmetry_space_group_name_H-M 'P 1'
_atom_sites_solution_hydrogens geom
_audit_creation_method SHELXL-2014/7
_cell_angle_alpha 106.400(2)
_cell_angle_beta 94.409(2)
_cell_angle_gamma 93.758(2)
_cell_formula_units_Z 2
_cell_length_a 9.8056(9)
_cell_length_b 10.1342(9)
_cell_length_c 13.2604(13)
_cell_measurement_reflns_used 2329
_cell_measurement_temperature 130
_cell_measurement_theta_max 25.60
_cell_measurement_theta_min 2.51
_cell_volume 1255.1(2)
_computing_structure_refinement 'SHELXL-2014/7 (Sheldrick, 2014)'
_diffrn_ambient_temperature 130
_diffrn_measured_fraction_theta_full 0.999
_diffrn_measured_fraction_theta_max 0.988
_diffrn_measurement_device_type 'Bruker APEX-II CCD'
_diffrn_measurement_method '\f and \w scans'
_diffrn_radiation_type MoK\a
_diffrn_radiation_wavelength 0.71073
_diffrn_reflns_av_R_equivalents 0.0286
_diffrn_reflns_av_unetI/netI 0.0991
_diffrn_reflns_Laue_measured_fraction_full 0.999
_diffrn_reflns_Laue_measured_fraction_max 0.988
_diffrn_reflns_limit_h_max 14
_diffrn_reflns_limit_h_min -13
_diffrn_reflns_limit_k_max 13
_diffrn_reflns_limit_k_min -14
_diffrn_reflns_limit_l_max 18
_diffrn_reflns_limit_l_min -19
_diffrn_reflns_number 12820
_diffrn_reflns_point_group_measured_fraction_full 0.682
_diffrn_reflns_point_group_measured_fraction_max 0.647
_diffrn_reflns_theta_full 25.242
_diffrn_reflns_theta_max 30.636
_diffrn_reflns_theta_min 1.609
_exptl_absorpt_coefficient_mu 1.755
_exptl_absorpt_correction_T_max 0.7461
_exptl_absorpt_correction_T_min 0.6628
_exptl_absorpt_correction_type multi-scan
_exptl_absorpt_process_details
;
SADABS-2008/1 (Bruker,2008) was used for absorption correction.
wR2(int) was 0.0577 before and 0.0420 after correction.
The Ratio of minimum to maximum transmission is 0.8884.
The \l/2 correction factor is 0.0015.
;
_exptl_crystal_colour COLOURLESS
_exptl_crystal_density_diffrn 1.475
_exptl_crystal_description BLOCK
_exptl_crystal_F_000 568
_exptl_crystal_size_max 0.15
_exptl_crystal_size_mid 0.12
_exptl_crystal_size_min 0.08
_refine_diff_density_max 0.702
_refine_diff_density_min -0.396
_refine_diff_density_rms 0.088
_refine_ls_abs_structure_details
;
 Classical Flack method preferred over Parsons because s.u. lower.
;
_refine_ls_abs_structure_Flack 0.014(9)
_refine_ls_extinction_method none
_refine_ls_goodness_of_fit_ref 0.946
_refine_ls_hydrogen_treatment constr
_refine_ls_matrix_type full
_refine_ls_number_parameters 651
_refine_ls_number_reflns 10042
_refine_ls_number_restraints 3
_refine_ls_restrained_S_all 0.946
_refine_ls_R_factor_all 0.0931
_refine_ls_R_factor_gt 0.0517
_refine_ls_shift/su_max 0.001
_refine_ls_shift/su_mean 0.000
_refine_ls_structure_factor_coef Fsqd
_refine_ls_weighting_details 'w=1/[\s^2^(Fo^2^)+(0.0482P)^2^] where P=(Fo^2^+2Fc^2^)/3'
_refine_ls_weighting_scheme calc
_refine_ls_wR_factor_gt 0.1041
_refine_ls_wR_factor_ref 0.1182
_reflns_Friedel_coverage 0.310
_reflns_Friedel_fraction_full 0.364
_reflns_Friedel_fraction_max 0.307
_reflns_number_gt 6561
_reflns_number_total 10042
_reflns_threshold_expression 'I > 2\s(I)'
_cod_data_source_file ol6b00689_si_002.cif
_cod_data_source_block shelx
_cod_depositor_comments 'Adding full bibliography for 1543124.cif.'
_cod_database_code 1543124
_shelx_shelxl_version_number 2014/7
_shelx_space_group_comment
;
The symmetry employed for this shelxl refinement is uniquely defined
by the following loop, which should always be used as a source of
symmetry information in preference to the above space-group names.
They are only intended as comments.
;

loop_
_space_group_symop_operation_xyz
'x, y, z'

loop_
_atom_site_label
_atom_site_type_symbol
_atom_site_fract_x
_atom_site_fract_y
_atom_site_fract_z
_atom_site_U_iso_or_equiv
_atom_site_adp_type
_atom_site_occupancy
_atom_site_site_symmetry_order
_atom_site_calc_flag
_atom_site_refinement_flags_posn
_atom_site_refinement_flags_adp
Br1 Br 0.77237(7) -0.12670(6) 0.56157(5) 0.0487(2) Uani 1 1 d . .
S1 S 0.73160(14) 0.10591(15) 0.08924(12) 0.0225(3) Uani 1 1 d . .
O1 O 0.6983(4) -0.0121(5) 0.1241(4) 0.0271(10) Uani 1 1 d . .
O2 O 0.6699(4) 0.1148(5) -0.0093(4) 0.0299(10) Uani 1 1 d . .
O3 O 0.5780(4) 0.4819(5) 0.4851(4) 0.0395(11) Uani 1 1 d . .
N1 N 0.6859(5) 0.2443(5) 0.1816(4) 0.0199(10) Uani 1 1 d . .
C66 C 0.7556(6) 0.4087(7) 0.3350(5) 0.0215(14) Uani 1 1 d . .
N3 N 0.7942(5) 0.4740(5) 0.4427(4) 0.0266(11) Uani 1 1 d . .
H3A H 0.8800 0.4949 0.4643 0.032 Uiso 1 1 calc R U
C1 C 0.7613(7) -0.0087(8) 0.4728(7) 0.0322(17) Uani 1 1 d . .
C2 C 0.6454(7) -0.0230(7) 0.4045(6) 0.0296(16) Uani 1 1 d . .
H2 H 0.5741 -0.0900 0.4007 0.036 Uiso 1 1 calc R U
C3 C 0.6368(6) 0.0659(7) 0.3407(6) 0.0257(15) Uani 1 1 d . .
H3 H 0.5591 0.0585 0.2939 0.031 Uiso 1 1 calc R U
C4 C 0.7440(6) 0.1645(7) 0.3471(5) 0.0204(13) Uani 1 1 d . .
C5 C 0.7341(5) 0.2701(6) 0.2893(5) 0.0184(13) Uani 1 1 d . .
C6 C 0.9105(6) 0.1375(6) 0.0970(5) 0.0210(12) Uani 1 1 d . .
C7 C 0.9937(6) 0.0679(7) 0.1504(5) 0.0253(14) Uani 1 1 d . .
H7 H 0.9557 0.0025 0.1797 0.030 Uiso 1 1 calc R U
C8 C 1.1335(6) 0.0981(7) 0.1588(6) 0.0276(15) Uani 1 1 d . .
H8 H 1.1901 0.0523 0.1946 0.033 Uiso 1 1 calc R U
C9 C 1.1923(6) 0.1943(7) 0.1157(6) 0.0265(14) Uani 1 1 d . .
C10 C 1.1077(6) 0.2611(7) 0.0625(6) 0.0305(16) Uani 1 1 d . .
H10 H 1.1462 0.3259 0.0328 0.037 Uiso 1 1 calc R U
C11 C 0.9665(6) 0.2337(7) 0.0525(6) 0.0317(16) Uani 1 1 d . .
H11 H 0.9103 0.2793 0.0164 0.038 Uiso 1 1 calc R U
C12 C 1.3455(6) 0.2231(8) 0.1241(7) 0.0332(17) Uani 1 1 d . .
H12A H 1.3874 0.1812 0.1738 0.050 Uiso 1 1 calc R U
H12B H 1.3694 0.3211 0.1478 0.050 Uiso 1 1 calc R U
H12C H 1.3776 0.1855 0.0562 0.050 Uiso 1 1 calc R U
C13 C 0.6856(6) 0.3756(7) 0.1611(5) 0.0229(13) Uani 1 1 d . .
C14 C 0.7243(6) 0.4766(7) 0.2560(6) 0.0230(15) Uani 1 1 d . .
C15 C 0.7025(6) 0.5041(6) 0.5119(5) 0.0275(13) Uani 1 1 d . .
C16 C 0.7628(8) 0.5674(7) 0.6266(6) 0.0369(18) Uani 1 1 d . .
C17 C 0.7844(7) 0.4552(8) 0.6810(6) 0.0280(15) Uani 1 1 d . .
C18 C 0.6756(7) 0.3850(8) 0.7080(6) 0.0338(17) Uani 1 1 d . .
H18 H 0.5870 0.4054 0.6915 0.041 Uiso 1 1 calc R U
C19 C 0.6931(7) 0.2849(9) 0.7588(7) 0.0383(19) Uani 1 1 d . .
H19 H 0.6168 0.2376 0.7743 0.046 Uiso 1 1 calc R U
C20 C 0.8224(8) 0.2550(10) 0.7864(7) 0.043(2) Uani 1 1 d . .
H20 H 0.8351 0.1895 0.8224 0.051 Uiso 1 1 calc R U
C21 C 0.9324(8) 0.3235(10) 0.7600(8) 0.049(2) Uani 1 1 d . .
H21 H 1.0207 0.3031 0.7774 0.059 Uiso 1 1 calc R U
C22 C 0.9147(7) 0.4240(8) 0.7072(7) 0.0407(19) Uani 1 1 d . .
H22 H 0.9909 0.4696 0.6899 0.049 Uiso 1 1 calc R U
C23 C 0.7278(6) 0.6159(7) 0.2604(6) 0.0252(15) Uani 1 1 d . .
H23 H 0.7526 0.6841 0.3240 0.030 Uiso 1 1 calc R U
C24 C 0.6945(6) 0.6506(8) 0.1701(7) 0.0344(18) Uani 1 1 d . .
H24 H 0.6986 0.7432 0.1717 0.041 Uiso 1 1 calc R U
C25 C 0.6540(6) 0.5478(8) 0.0748(6) 0.0338(17) Uani 1 1 d . .
H25 H 0.6303 0.5737 0.0143 0.041 Uiso 1 1 calc R U
C26 C 0.6484(6) 0.4082(7) 0.0682(6) 0.0278(14) Uani 1 1 d . .
H26 H 0.6211 0.3401 0.0050 0.033 Uiso 1 1 calc R U
C27 C 0.8599(6) 0.1732(7) 0.4146(6) 0.0254(15) Uani 1 1 d . .
H27 H 0.9331 0.2375 0.4168 0.030 Uiso 1 1 calc R U
C28 C 0.8695(7) 0.0870(7) 0.4798(6) 0.0315(16) Uani 1 1 d . .
H28 H 0.9471 0.0942 0.5267 0.038 Uiso 1 1 calc R U
Br2 Br 0.28628(7) 1.12808(6) 0.43562(5) 0.0451(2) Uani 1 1 d . .
S2 S 0.26685(14) 0.88674(16) 0.90394(12) 0.0212(3) Uani 1 1 d . .
O4 O 0.3274(4) 0.8826(5) 1.0041(4) 0.0269(10) Uani 1 1 d . .
O5 O 0.2973(4) 1.0032(4) 0.8671(4) 0.0260(10) Uani 1 1 d . .
O6 O 0.0816(4) 0.4937(4) 0.5052(3) 0.0334(10) Uani 1 1 d . .
N4 N 0.3193(4) 0.7514(5) 0.8169(4) 0.0199(11) Uani 1 1 d . .
N5 N 0.3092(5) 0.5271(5) 0.5490(4) 0.0249(11) Uani 1 1 d . .
H5 H 0.3888 0.5161 0.5264 0.030 Uiso 1 1 calc R U
C29 C 0.2907(7) 1.0080(7) 0.5218(6) 0.0269(15) Uani 1 1 d . .
C30 C 0.4026(7) 1.0228(8) 0.5973(6) 0.0299(16) Uani 1 1 d . .
H30 H 0.4744 1.0907 0.6052 0.036 Uiso 1 1 calc R U
C31 C 0.4043(6) 0.9359(7) 0.6594(6) 0.0258(15) Uani 1 1 d . .
H31 H 0.4785 0.9453 0.7098 0.031 Uiso 1 1 calc R U
C32 C 0.2984(6) 0.8340(7) 0.6494(5) 0.0204(13) Uani 1 1 d . .
C33 C 0.3036(5) 0.7270(7) 0.7041(5) 0.0193(13) Uani 1 1 d . .
C34 C 0.0886(6) 0.8522(6) 0.8949(5) 0.0231(13) Uani 1 1 d . .
C35 C 0.0338(6) 0.7577(7) 0.9439(6) 0.0267(15) Uani 1 1 d . .
H35 H 0.0917 0.7155 0.9816 0.032 Uiso 1 1 calc R U
C36 C -0.1052(6) 0.7282(7) 0.9357(6) 0.0306(16) Uani 1 1 d . .
H36 H -0.1415 0.6633 0.9662 0.037 Uiso 1 1 calc R U
C37 C -0.1937(6) 0.7943(7) 0.8822(5) 0.0240(13) Uani 1 1 d . .
C38 C -0.1374(6) 0.8881(7) 0.8362(5) 0.0247(14) Uani 1 1 d . .
H38 H -0.1950 0.9342 0.8015 0.030 Uiso 1 1 calc R U
C39 C 0.0020(6) 0.9149(7) 0.8405(6) 0.0270(15) Uani 1 1 d . .
H39 H 0.0381 0.9759 0.8064 0.032 Uiso 1 1 calc R U
C40 C -0.3467(6) 0.7636(8) 0.8764(6) 0.0316(16) Uani 1 1 d . .
H40A H -0.3757 0.7918 0.9463 0.047 Uiso 1 1 calc R U
H40B H -0.3706 0.6663 0.8458 0.047 Uiso 1 1 calc R U
H40C H -0.3916 0.8133 0.8336 0.047 Uiso 1 1 calc R U
C41 C 0.3220(5) 0.6183(7) 0.8348(5) 0.0209(13) Uani 1 1 d . .
C42 C 0.3107(6) 0.5189(7) 0.7377(6) 0.0210(14) Uani 1 1 d . .
C43 C 0.3028(5) 0.5902(6) 0.6585(5) 0.0191(13) Uani 1 1 d . .
C44 C 0.1993(6) 0.4841(6) 0.4795(5) 0.0272(13) Uani 1 1 d . .
C45 C 0.2300(8) 0.4244(8) 0.3649(6) 0.0356(17) Uani 1 1 d . .
C46 C 0.2263(7) 0.5405(7) 0.3100(6) 0.0271(15) Uani 1 1 d . .
C47 C 0.1037(7) 0.5757(8) 0.2728(7) 0.0391(18) Uani 1 1 d . .
H47 H 0.0219 0.5316 0.2829 0.047 Uiso 1 1 calc R U
C48 C 0.1000(7) 0.6746(9) 0.2210(7) 0.042(2) Uani 1 1 d . .
H48 H 0.0160 0.6963 0.1954 0.050 Uiso 1 1 calc R U
C49 C 0.2196(8) 0.7421(8) 0.2067(7) 0.0350(18) Uani 1 1 d . .
H49 H 0.2167 0.8111 0.1732 0.042 Uiso 1 1 calc R U
C50 C 0.3422(7) 0.7078(8) 0.2417(7) 0.0365(19) Uani 1 1 d . .
H50 H 0.4234 0.7510 0.2295 0.044 Uiso 1 1 calc R U
C51 C 0.3474(7) 0.6085(8) 0.2956(6) 0.0324(16) Uani 1 1 d . .
H51 H 0.4315 0.5878 0.3218 0.039 Uiso 1 1 calc R U
C52 C 0.3126(6) 0.3786(8) 0.7309(7) 0.0313(17) Uani 1 1 d . .
H52 H 0.3048 0.3110 0.6661 0.038 Uiso 1 1 calc R U
C53 C 0.3266(6) 0.3450(8) 0.8263(6) 0.0311(17) Uani 1 1 d . .
H53 H 0.3275 0.2528 0.8250 0.037 Uiso 1 1 calc R U
C54 C 0.3393(6) 0.4454(8) 0.9218(6) 0.0315(16) Uani 1 1 d . .
H54 H 0.3492 0.4193 0.9836 0.038 Uiso 1 1 calc R U
C55 C 0.3376(6) 0.5833(7) 0.9289(5) 0.0280(14) Uani 1 1 d . .
H55 H 0.3466 0.6505 0.9940 0.034 Uiso 1 1 calc R U
C56 C 0.1874(6) 0.8210(7) 0.5735(6) 0.0260(15) Uani 1 1 d . .
H56 H 0.1153 0.7536 0.5659 0.031 Uiso 1 1 calc R U
C57 C 0.1839(7) 0.9085(8) 0.5088(6) 0.0346(17) Uani 1 1 d . .
H57 H 0.1104 0.8994 0.4579 0.042 Uiso 1 1 calc R U

loop_
_atom_site_aniso_label
_atom_site_aniso_U_11
_atom_site_aniso_U_22
_atom_site_aniso_U_33
_atom_site_aniso_U_23
_atom_site_aniso_U_13
_atom_site_aniso_U_12
Br1 0.0862(6) 0.0325(5) 0.0366(5) 0.0232(4) 0.0056(4) 0.0122(4)
S1 0.0221(7) 0.0249(8) 0.0191(8) 0.0047(6) 0.0020(6) 0.0010(6)
O1 0.032(2) 0.023(2) 0.025(3) 0.007(2) 0.0055(19) -0.0010(18)
O2 0.030(2) 0.038(3) 0.020(2) 0.006(2) -0.0005(18) 0.0029(19)
O3 0.039(3) 0.048(3) 0.034(3) 0.013(2) 0.009(2) 0.012(2)
N1 0.022(2) 0.023(3) 0.014(3) 0.004(2) 0.0023(19) 0.0041(19)
C66 0.022(3) 0.028(4) 0.014(3) 0.005(3) -0.001(2) 0.003(2)
N3 0.036(3) 0.022(3) 0.021(3) 0.004(2) 0.003(2) 0.003(2)
C1 0.048(4) 0.023(4) 0.030(5) 0.011(3) 0.008(3) 0.013(3)
C2 0.043(4) 0.020(4) 0.030(4) 0.014(3) 0.007(3) 0.000(3)
C3 0.034(3) 0.024(4) 0.022(4) 0.011(3) 0.002(3) 0.004(2)
C4 0.023(3) 0.018(3) 0.020(4) 0.003(3) 0.004(2) 0.006(2)
C5 0.017(3) 0.019(3) 0.019(3) 0.006(3) 0.000(2) 0.003(2)
C6 0.026(3) 0.022(3) 0.016(3) 0.007(2) 0.002(2) 0.005(2)
C7 0.032(3) 0.025(3) 0.021(3) 0.009(3) 0.007(3) 0.005(2)
C8 0.033(3) 0.029(4) 0.022(4) 0.008(3) 0.001(3) 0.007(3)
C9 0.021(3) 0.027(3) 0.027(4) 0.000(3) 0.003(3) 0.003(2)
C10 0.028(3) 0.030(4) 0.037(4) 0.016(3) 0.004(3) 0.000(3)
C11 0.028(3) 0.035(4) 0.036(4) 0.017(3) 0.002(3) 0.004(3)
C12 0.031(4) 0.029(4) 0.035(4) 0.003(3) -0.003(3) 0.003(3)
C13 0.023(3) 0.025(3) 0.024(4) 0.013(3) 0.004(2) 0.004(2)
C14 0.022(3) 0.027(4) 0.025(4) 0.014(3) 0.005(2) 0.005(2)
C15 0.038(4) 0.018(3) 0.032(3) 0.014(2) 0.008(3) 0.009(2)
C16 0.073(5) 0.019(3) 0.018(4) 0.006(3) 0.002(3) -0.003(3)
C17 0.035(4) 0.030(4) 0.019(4) 0.006(3) 0.003(3) 0.005(3)
C18 0.031(3) 0.038(4) 0.034(4) 0.014(4) 0.001(3) 0.003(3)
C19 0.041(4) 0.040(5) 0.040(5) 0.025(4) 0.001(3) -0.007(3)
C20 0.058(5) 0.044(6) 0.030(5) 0.017(4) -0.002(4) 0.005(4)
C21 0.047(5) 0.057(6) 0.046(6) 0.020(5) -0.006(4) 0.011(4)
C22 0.037(4) 0.045(5) 0.045(5) 0.023(4) 0.009(3) -0.005(3)
C23 0.029(3) 0.018(4) 0.032(4) 0.012(3) 0.005(3) 0.007(2)
C24 0.028(3) 0.036(4) 0.049(6) 0.026(4) 0.007(3) 0.008(3)
C25 0.028(3) 0.047(4) 0.037(4) 0.031(4) 0.001(3) 0.004(3)
C26 0.024(3) 0.035(4) 0.030(4) 0.020(3) -0.003(3) 0.001(3)
C27 0.029(3) 0.019(4) 0.026(4) 0.006(3) -0.001(3) 0.000(2)
C28 0.043(4) 0.019(4) 0.031(4) 0.006(3) -0.006(3) 0.007(3)
Br2 0.0795(6) 0.0324(5) 0.0334(5) 0.0218(4) 0.0105(4) 0.0170(3)
S2 0.0219(7) 0.0238(8) 0.0173(8) 0.0044(6) 0.0038(6) 0.0021(6)
O4 0.026(2) 0.033(3) 0.020(2) 0.005(2) 0.0014(17) 0.0026(18)
O5 0.032(2) 0.018(2) 0.026(3) 0.0022(19) 0.0089(19) -0.0024(17)
O6 0.037(3) 0.034(2) 0.030(2) 0.0120(19) -0.003(2) -0.003(2)
N4 0.019(2) 0.023(3) 0.021(3) 0.010(2) 0.0035(19) 0.0068(18)
N5 0.037(3) 0.018(3) 0.022(3) 0.009(2) 0.004(2) 0.005(2)
C29 0.049(4) 0.017(4) 0.018(4) 0.007(3) 0.010(3) 0.011(3)
C30 0.038(4) 0.026(4) 0.025(4) 0.005(3) 0.008(3) -0.001(3)
C31 0.028(3) 0.025(4) 0.024(4) 0.005(3) 0.001(2) 0.004(2)
C32 0.026(3) 0.022(4) 0.018(3) 0.010(3) 0.005(2) 0.005(2)
C33 0.019(3) 0.026(4) 0.015(3) 0.009(3) 0.004(2) 0.006(2)
C34 0.021(3) 0.025(3) 0.022(3) 0.004(3) 0.005(2) 0.003(2)
C35 0.024(3) 0.029(4) 0.032(4) 0.017(3) -0.001(3) 0.005(3)
C36 0.027(3) 0.034(4) 0.036(4) 0.019(3) 0.007(3) 0.000(3)
C37 0.024(3) 0.030(4) 0.018(3) 0.004(3) 0.003(2) 0.005(3)
C38 0.020(3) 0.029(4) 0.026(4) 0.008(3) 0.001(2) 0.011(2)
C39 0.034(4) 0.023(3) 0.030(4) 0.015(3) 0.008(3) 0.008(3)
C40 0.023(3) 0.033(4) 0.038(4) 0.012(3) -0.007(3) -0.004(3)
C41 0.017(3) 0.030(4) 0.019(3) 0.011(3) 0.003(2) 0.005(2)
C42 0.020(3) 0.021(4) 0.025(4) 0.010(3) 0.005(2) 0.004(2)
C43 0.018(3) 0.016(3) 0.025(4) 0.010(3) 0.004(2) -0.001(2)
C44 0.037(4) 0.020(3) 0.029(3) 0.015(3) 0.001(3) 0.001(2)
C45 0.062(5) 0.028(4) 0.019(4) 0.008(3) 0.010(3) 0.011(3)
C46 0.050(4) 0.015(3) 0.017(4) 0.005(3) 0.006(3) 0.004(3)
C47 0.036(4) 0.050(5) 0.032(4) 0.015(4) 0.001(3) -0.006(3)
C48 0.040(4) 0.061(6) 0.033(4) 0.025(4) -0.001(3) 0.019(4)
C49 0.055(5) 0.023(4) 0.032(5) 0.016(4) 0.006(3) 0.005(3)
C50 0.041(4) 0.027(4) 0.041(5) 0.011(4) 0.004(3) -0.007(3)
C51 0.031(3) 0.036(4) 0.029(4) 0.008(3) -0.002(3) 0.007(3)
C52 0.026(3) 0.035(5) 0.036(5) 0.016(4) 0.000(3) 0.005(3)
C53 0.032(3) 0.032(4) 0.041(5) 0.027(4) 0.004(3) 0.003(3)
C54 0.028(3) 0.045(4) 0.034(4) 0.030(4) 0.005(3) 0.009(3)
C55 0.027(3) 0.039(4) 0.022(3) 0.014(3) 0.003(3) 0.009(3)
C56 0.032(3) 0.021(4) 0.022(4) 0.003(3) -0.003(3) 0.002(2)
C57 0.052(4) 0.033(5) 0.021(4) 0.013(3) -0.010(3) 0.010(3)

loop_
_atom_type_symbol
_atom_type_description
_atom_type_scat_dispersion_real
_atom_type_scat_dispersion_imag
_atom_type_scat_source
C C 0.0033 0.0016 'International Tables Vol C Tables 4.2.6.8 and 6.1.1.4'
H H 0.0000 0.0000 'International Tables Vol C Tables 4.2.6.8 and 6.1.1.4'
Br Br -0.2901 2.4595 'International Tables Vol C Tables 4.2.6.8 and 6.1.1.4'
N N 0.0061 0.0033 'International Tables Vol C Tables 4.2.6.8 and 6.1.1.4'
O O 0.0106 0.0060 'International Tables Vol C Tables 4.2.6.8 and 6.1.1.4'
S S 0.1246 0.1234 'International Tables Vol C Tables 4.2.6.8 and 6.1.1.4'

loop_
_geom_angle_atom_site_label_1
_geom_angle_atom_site_label_2
_geom_angle_atom_site_label_3
_geom_angle
O2 S1 O1 120.2(3)
O2 S1 N1 105.6(3)
O1 S1 N1 106.7(3)
O2 S1 C6 110.3(3)
O1 S1 C6 109.4(3)
N1 S1 C6 103.2(3)
C5 N1 C13 106.9(5)
C5 N1 S1 120.6(4)
C13 N1 S1 120.0(4)
C5 C66 N3 125.5(6)
C5 C66 C14 108.5(6)
N3 C66 C14 125.9(6)
C15 N3 C66 121.9(5)
C15 N3 H3A 119.0
C66 N3 H3A 119.0
C28 C1 C2 122.8(7)
C28 C1 Br1 118.6(6)
C2 C1 Br1 118.7(5)
C1 C2 C3 118.4(6)
C1 C2 H2 120.8
C3 C2 H2 120.8
C4 C3 C2 120.0(6)
C4 C3 H3 120.0
C2 C3 H3 120.0
C27 C4 C3 119.9(6)
C27 C4 C5 118.0(5)
C3 C4 C5 122.0(6)
C66 C5 N1 109.1(5)
C66 C5 C4 124.8(6)
N1 C5 C4 125.7(5)
C11 C6 C7 121.0(5)
C11 C6 S1 119.5(5)
C7 C6 S1 119.4(5)
C8 C7 C6 118.4(6)
C8 C7 H7 120.8
C6 C7 H7 120.8
C7 C8 C9 121.8(6)
C7 C8 H8 119.1
C9 C8 H8 119.1
C10 C9 C8 118.6(6)
C10 C9 C12 120.6(6)
C8 C9 C12 120.7(6)
C9 C10 C11 121.2(6)
C9 C10 H10 119.4
C11 C10 H10 119.4
C6 C11 C10 118.9(6)
C6 C11 H11 120.6
C10 C11 H11 120.6
C9 C12 H12A 109.5
C9 C12 H12B 109.5
H12A C12 H12B 109.5
C9 C12 H12C 109.5
H12A C12 H12C 109.5
H12B C12 H12C 109.5
C14 C13 C26 122.0(6)
C14 C13 N1 107.6(6)
C26 C13 N1 130.3(6)
C13 C14 C23 120.2(7)
C13 C14 C66 107.8(6)
C23 C14 C66 132.0(7)
O3 C15 N3 122.0(6)
O3 C15 C16 123.0(6)
N3 C15 C16 115.0(6)
C17 C16 C15 110.8(5)
C18 C17 C22 117.8(7)
C18 C17 C16 121.3(6)
C22 C17 C16 120.9(6)
C17 C18 C19 122.1(7)
C17 C18 H18 118.9
C19 C18 H18 118.9
C20 C19 C18 120.3(7)
C20 C19 H19 119.9
C18 C19 H19 119.9
C21 C20 C19 118.6(8)
C21 C20 H20 120.7
C19 C20 H20 120.7
C20 C21 C22 121.2(7)
C20 C21 H21 119.4
C22 C21 H21 119.4
C17 C22 C21 120.0(6)
C17 C22 H22 120.0
C21 C22 H22 120.0
C24 C23 C14 119.0(7)
C24 C23 H23 120.5
C14 C23 H23 120.5
C23 C24 C25 120.5(7)
C23 C24 H24 119.8
C25 C24 H24 119.8
C26 C25 C24 121.8(7)
C26 C25 H25 119.1
C24 C25 H25 119.1
C25 C26 C13 116.5(7)
C25 C26 H26 121.7
C13 C26 H26 121.7
C4 C27 C28 120.9(6)
C4 C27 H27 119.5
C28 C27 H27 119.5
C1 C28 C27 118.0(7)
C1 C28 H28 121.0
C27 C28 H28 121.0
O5 S2 O4 120.3(3)
O5 S2 N4 106.5(3)
O4 S2 N4 105.0(3)
O5 S2 C34 108.9(3)
O4 S2 C34 110.2(3)
N4 S2 C34 104.7(3)
C41 N4 C33 106.4(5)
C41 N4 S2 122.5(4)
C33 N4 S2 124.8(4)
C44 N5 C43 123.7(5)
C44 N5 H5 118.2
C43 N5 H5 118.2
C57 C29 C30 121.6(7)
C57 C29 Br2 119.1(5)
C30 C29 Br2 119.3(5)
C31 C30 C29 118.7(6)
C31 C30 H30 120.6
C29 C30 H30 120.6
C30 C31 C32 121.8(6)
C30 C31 H31 119.1
C32 C31 H31 119.1
C31 C32 C56 118.6(6)
C31 C32 C33 123.7(6)
C56 C32 C33 117.2(5)
C43 C33 N4 108.0(5)
C43 C33 C32 126.3(6)
N4 C33 C32 125.6(6)
C39 C34 C35 119.6(5)
C39 C34 S2 121.4(5)
C35 C34 S2 119.0(5)
C36 C35 C34 119.5(6)
C36 C35 H35 120.2
C34 C35 H35 120.2
C35 C36 C37 120.9(6)
C35 C36 H36 119.6
C37 C36 H36 119.6
C38 C37 C36 118.5(6)
C38 C37 C40 121.2(6)
C36 C37 C40 120.3(6)
C39 C38 C37 121.2(6)
C39 C38 H38 119.4
C37 C38 H38 119.4
C38 C39 C34 120.3(6)
C38 C39 H39 119.9
C34 C39 H39 119.9
C37 C40 H40A 109.5
C37 C40 H40B 109.5
H40A C40 H40B 109.5
C37 C40 H40C 109.5
H40A C40 H40C 109.5
H40B C40 H40C 109.5
C42 C41 C55 121.5(6)
C42 C41 N4 108.4(6)
C55 C41 N4 130.1(6)
C41 C42 C52 120.9(7)
C41 C42 C43 107.0(6)
C52 C42 C43 132.1(7)
C33 C43 N5 124.9(6)
C33 C43 C42 110.2(6)
N5 C43 C42 124.5(5)
O6 C44 N5 122.5(6)
O6 C44 C45 122.6(6)
N5 C44 C45 115.0(6)
C44 C45 C46 108.5(5)
C47 C46 C51 118.9(7)
C47 C46 C45 120.7(6)
C51 C46 C45 120.4(6)
C48 C47 C46 121.0(6)
C48 C47 H47 119.5
C46 C47 H47 119.5
C47 C48 C49 120.2(7)
C47 C48 H48 119.9
C49 C48 H48 119.9
C50 C49 C48 119.9(7)
C50 C49 H49 120.1
C48 C49 H49 120.1
C49 C50 C51 120.4(6)
C49 C50 H50 119.8
C51 C50 H50 119.8
C46 C51 C50 119.5(7)
C46 C51 H51 120.2
C50 C51 H51 120.2
C53 C52 C42 116.9(8)
C53 C52 H52 121.6
C42 C52 H52 121.6
C54 C53 C52 121.3(7)
C54 C53 H53 119.3
C52 C53 H53 119.3
C53 C54 C55 122.1(7)
C53 C54 H54 118.9
C55 C54 H54 118.9
C54 C55 C41 117.3(7)
C54 C55 H55 121.4
C41 C55 H55 121.4
C57 C56 C32 120.5(6)
C57 C56 H56 119.7
C32 C56 H56 119.7
C29 C57 C56 118.8(6)
C29 C57 H57 120.6
C56 C57 H57 120.6

loop_
_geom_bond_atom_site_label_1
_geom_bond_atom_site_label_2
_geom_bond_distance
Br1 C1 1.903(8)
S1 O2 1.426(5)
S1 O1 1.426(5)
S1 N1 1.692(5)
S1 C6 1.752(6)
O3 C15 1.233(7)
N1 C5 1.414(8)
N1 C13 1.432(8)
C66 C5 1.359(9)
C66 N3 1.404(8)
C66 C14 1.432(9)
N3 C15 1.322(8)
N3 H3A 0.8600
C1 C28 1.369(10)
C1 C2 1.370(11)
C2 C3 1.401(9)
C2 H2 0.9300
C3 C4 1.382(9)
C3 H3 0.9300
C4 C27 1.374(9)
C4 C5 1.486(9)
C6 C11 1.380(9)
C6 C7 1.391(8)
C7 C8 1.374(8)
C7 H7 0.9300
C8 C9 1.379(9)
C8 H8 0.9300
C9 C10 1.377(9)
C9 C12 1.500(9)
C10 C11 1.382(9)
C10 H10 0.9300
C11 H11 0.9300
C12 H12A 0.9600
C12 H12B 0.9600
C12 H12C 0.9600
C13 C14 1.386(10)
C13 C26 1.391(9)
C14 C23 1.395(9)
C15 C16 1.528(10)
C16 C17 1.525(10)
C17 C18 1.370(10)
C17 C22 1.378(10)
C18 C19 1.379(11)
C18 H18 0.9300
C19 C20 1.370(11)
C19 H19 0.9300
C20 C21 1.366(12)
C20 H20 0.9300
C21 C22 1.401(12)
C21 H21 0.9300
C22 H22 0.9300
C23 C24 1.362(10)
C23 H23 0.9300
C24 C25 1.402(11)
C24 H24 0.9300
C25 C26 1.389(9)
C25 H25 0.9300
C26 H26 0.9300
C27 C28 1.395(10)
C27 H27 0.9300
C28 H28 0.9300
Br2 C29 1.891(7)
S2 O5 1.422(5)
S2 O4 1.426(5)
S2 N4 1.663(5)
S2 C34 1.748(6)
O6 C44 1.230(7)
N4 C41 1.436(8)
N4 C33 1.440(8)
N5 C44 1.326(8)
N5 C43 1.420(8)
N5 H5 0.8600
C29 C57 1.371(10)
C29 C30 1.397(10)
C30 C31 1.365(10)
C30 H30 0.9300
C31 C32 1.387(9)
C31 H31 0.9300
C32 C56 1.398(9)
C32 C33 1.467(8)
C33 C43 1.346(9)
C34 C39 1.371(9)
C34 C35 1.402(9)
C35 C36 1.366(8)
C35 H35 0.9300
C36 C37 1.398(9)
C36 H36 0.9300
C37 C38 1.375(9)
C37 C40 1.504(8)
C38 C39 1.370(8)
C38 H38 0.9300
C39 H39 0.9300
C40 H40A 0.9600
C40 H40B 0.9600
C40 H40C 0.9600
C41 C42 1.384(9)
C41 C55 1.391(8)
C42 C52 1.400(10)
C42 C43 1.434(9)
C44 C45 1.531(9)
C45 C46 1.549(9)
C46 C47 1.371(10)
C46 C51 1.386(10)
C47 C48 1.366(11)
C47 H47 0.9300
C48 C49 1.372(10)
C48 H48 0.9300
C49 C50 1.357(11)
C49 H49 0.9300
C50 C51 1.391(11)
C50 H50 0.9300
C51 H51 0.9300
C52 C53 1.399(10)
C52 H52 0.9300
C53 C54 1.373(11)
C53 H53 0.9300
C54 C55 1.376(9)
C54 H54 0.9300
C55 H55 0.9300
C56 C57 1.397(10)
C56 H56 0.9300
C57 H57 0.9300

loop_
_geom_torsion_atom_site_label_1
_geom_torsion_atom_site_label_2
_geom_torsion_atom_site_label_3
_geom_torsion_atom_site_label_4
_geom_torsion
O2 S1 N1 C5 -177.8(4)
O1 S1 N1 C5 53.2(5)
C6 S1 N1 C5 -62.0(5)
O2 S1 N1 C13 -40.9(5)
O1 S1 N1 C13 -169.8(4)
C6 S1 N1 C13 75.0(5)
C5 C66 N3 C15 -86.9(7)
C14 C66 N3 C15 89.1(7)
C28 C1 C2 C3 -1.1(11)
Br1 C1 C2 C3 178.9(5)
C1 C2 C3 C4 0.3(10)
C2 C3 C4 C27 1.4(10)
C2 C3 C4 C5 -173.7(6)
N3 C66 C5 N1 175.3(5)
C14 C66 C5 N1 -1.3(6)
N3 C66 C5 C4 2.0(9)
C14 C66 C5 C4 -174.6(5)
C13 N1 C5 C66 3.1(6)
S1 N1 C5 C66 145.0(4)
C13 N1 C5 C4 176.3(5)
S1 N1 C5 C4 -41.8(7)
C27 C4 C5 C66 -50.5(8)
C3 C4 C5 C66 124.7(7)
C27 C4 C5 N1 137.4(6)
C3 C4 C5 N1 -47.5(9)
O2 S1 C6 C11 35.9(6)
O1 S1 C6 C11 170.3(5)
N1 S1 C6 C11 -76.5(6)
O2 S1 C6 C7 -145.8(5)
O1 S1 C6 C7 -11.4(6)
N1 S1 C6 C7 101.8(5)
C11 C6 C7 C8 0.6(10)
S1 C6 C7 C8 -177.6(5)
C6 C7 C8 C9 -0.2(10)
C7 C8 C9 C10 -0.3(10)
C7 C8 C9 C12 -178.7(6)
C8 C9 C10 C11 0.4(11)
C12 C9 C10 C11 178.8(7)
C7 C6 C11 C10 -0.6(10)
S1 C6 C11 C10 177.7(5)
C9 C10 C11 C6 0.1(11)
C5 N1 C13 C14 -3.7(6)
S1 N1 C13 C14 -145.8(4)
C5 N1 C13 C26 179.6(6)
S1 N1 C13 C26 37.5(8)
C26 C13 C14 C23 -0.5(9)
N1 C13 C14 C23 -177.6(5)
C26 C13 C14 C66 179.9(5)
N1 C13 C14 C66 2.9(6)
C5 C66 C14 C13 -1.0(6)
N3 C66 C14 C13 -177.6(5)
C5 C66 C14 C23 179.5(6)
N3 C66 C14 C23 2.9(10)
C66 N3 C15 O3 -3.0(9)
C66 N3 C15 C16 176.6(6)
O3 C15 C16 C17 89.1(7)
N3 C15 C16 C17 -90.6(6)
C15 C16 C17 C18 -72.3(9)
C15 C16 C17 C22 109.5(8)
C22 C17 C18 C19 -0.6(12)
C16 C17 C18 C19 -178.9(8)
C17 C18 C19 C20 1.7(13)
C18 C19 C20 C21 -1.8(13)
C19 C20 C21 C22 1.0(14)
C18 C17 C22 C21 -0.2(12)
C16 C17 C22 C21 178.1(8)
C20 C21 C22 C17 0.0(14)
C13 C14 C23 C24 -0.8(9)
C66 C14 C23 C24 178.6(6)
C14 C23 C24 C25 1.5(9)
C23 C24 C25 C26 -1.0(10)
C24 C25 C26 C13 -0.3(9)
C14 C13 C26 C25 1.0(8)
N1 C13 C26 C25 177.3(5)
C3 C4 C27 C28 -2.3(10)
C5 C4 C27 C28 172.9(6)
C2 C1 C28 C27 0.2(11)
Br1 C1 C28 C27 -179.8(5)
C4 C27 C28 C1 1.5(11)
O5 S2 N4 C41 171.7(4)
O4 S2 N4 C41 43.0(5)
C34 S2 N4 C41 -73.1(5)
O5 S2 N4 C33 -40.0(5)
O4 S2 N4 C33 -168.7(4)
C34 S2 N4 C33 75.2(5)
C57 C29 C30 C31 -0.2(11)
Br2 C29 C30 C31 179.7(5)
C29 C30 C31 C32 0.0(10)
C30 C31 C32 C56 -0.1(10)
C30 C31 C32 C33 171.7(6)
C41 N4 C33 C43 -2.4(6)
S2 N4 C33 C43 -154.9(4)
C41 N4 C33 C32 -178.7(5)
S2 N4 C33 C32 28.8(7)
C31 C32 C33 C43 -115.3(8)
C56 C32 C33 C43 56.6(8)
C31 C32 C33 N4 60.4(8)
C56 C32 C33 N4 -127.7(6)
O5 S2 C34 C39 11.6(6)
O4 S2 C34 C39 145.5(5)
N4 S2 C34 C39 -102.0(6)
O5 S2 C34 C35 -168.8(5)
O4 S2 C34 C35 -34.9(6)
N4 S2 C34 C35 77.6(6)
C39 C34 C35 C36 0.7(10)
S2 C34 C35 C36 -178.9(6)
C34 C35 C36 C37 -2.1(11)
C35 C36 C37 C38 1.1(10)
C35 C36 C37 C40 -178.3(7)
C36 C37 C38 C39 1.3(10)
C40 C37 C38 C39 -179.3(6)
C37 C38 C39 C34 -2.6(10)
C35 C34 C39 C38 1.6(10)
S2 C34 C39 C38 -178.8(5)
C33 N4 C41 C42 0.9(6)
S2 N4 C41 C42 154.2(4)
C33 N4 C41 C55 178.7(5)
S2 N4 C41 C55 -28.0(8)
C55 C41 C42 C52 1.0(8)
N4 C41 C42 C52 179.0(5)
C55 C41 C42 C43 -177.2(5)
N4 C41 C42 C43 0.8(6)
N4 C33 C43 N5 -170.4(5)
C32 C33 C43 N5 5.9(9)
N4 C33 C43 C42 2.9(6)
C32 C33 C43 C42 179.3(5)
C44 N5 C43 C33 -90.9(7)
C44 N5 C43 C42 96.7(7)
C41 C42 C43 C33 -2.4(6)
C52 C42 C43 C33 179.7(6)
C41 C42 C43 N5 171.0(5)
C52 C42 C43 N5 -6.9(10)
C43 N5 C44 O6 -1.2(8)
C43 N5 C44 C45 177.6(5)
O6 C44 C45 C46 83.7(7)
N5 C44 C45 C46 -95.1(6)
C44 C45 C46 C47 -80.5(8)
C44 C45 C46 C51 100.9(8)
C51 C46 C47 C48 0.9(12)
C45 C46 C47 C48 -177.7(8)
C46 C47 C48 C49 -0.9(13)
C47 C48 C49 C50 1.8(13)
C48 C49 C50 C51 -2.5(12)
C47 C46 C51 C50 -1.6(11)
C45 C46 C51 C50 176.9(7)
C49 C50 C51 C46 2.5(12)
C41 C42 C52 C53 -0.2(9)
C43 C42 C52 C53 177.6(6)
C42 C52 C53 C54 -0.6(9)
C52 C53 C54 C55 0.6(9)
C53 C54 C55 C41 0.2(9)
C42 C41 C55 C54 -1.0(8)
N4 C41 C55 C54 -178.5(5)
C31 C32 C56 C57 0.4(10)
C33 C32 C56 C57 -172.0(6)
C30 C29 C57 C56 0.5(11)
Br2 C29 C57 C56 -179.4(5)
C32 C56 C57 C29 -0.6(11)
